data_2236468
loop_
_publ_author_name
'Chan, Chin-Feng'
'Guo, Yi-Cin'
'Huang, Bor-Hunn'
'Chen, Ming-Jen'

_publ_section_title
;
 Methyl
 2-[(<i>tert</i>-butoxycarbonyl)amino]-3-(3-methyl-2-sulfanylidene-2,3-dihydro-1<i>H</i>-imidazol-1-yl)propanoate
;
_journal_coeditor_code LH5544
_journal_issue 11
_journal_name_full 'Acta Crystallographica Section E'
_journal_page_first o3206
_journal_paper_doi 10.1107/S1600536812043486
_journal_volume 68
_journal_year 2012
_chemical_formula_iupac 'C13 H21 N3 O4 S'
_chemical_formula_moiety 'C13 H21 N3 O4 S'
_chemical_formula_sum 'C13 H21 N3 O4 S'
_chemical_formula_weight 315.39
_chemical_melting_point 379
_chemical_name_common midazol-1-yl)propanoate
_chemical_name_systematic
;
Methyl 2-[(<i>tert</i>-butoxycarbonyl)amino]-3-(3-methyl-2-sulfanylidene-
2,3-dihydro-1<i>H</i>-imidazol-1-yl)propanoate
;
_space_group_IT_number 14
_symmetry_cell_setting monoclinic
_symmetry_space_group_name_Hall '-P 2ybc'
_symmetry_space_group_name_H-M 'P 1 21/c 1'
_atom_sites_solution_hydrogens geom
_atom_sites_solution_primary direct
_atom_sites_solution_secondary difmap
_audit_creation_method SHELXL-97
_cell_angle_alpha 90.00
_cell_angle_beta 98.4850(10)
_cell_angle_gamma 90.00
_cell_formula_units_Z 4
_cell_length_a 8.76360(10)
_cell_length_b 19.1184(2)
_cell_length_c 9.6735(2)
_cell_measurement_reflns_used 9755
_cell_measurement_temperature 110(2)
_cell_measurement_theta_max 71.4649
_cell_measurement_theta_min 4.6178
_cell_volume 1603.02(4)
_computing_cell_refinement 'CrysAlis PRO (Agilent, 2010)'
_computing_data_collection 'CrysAlis PRO (Agilent, 2010)'
_computing_data_reduction 'CrysAlis PRO (Agilent, 2010)'
_computing_molecular_graphics 'SHELXTL (Sheldrick, 2008)'
_computing_publication_material 'SHELXL97 (Sheldrick, 2008)'
_computing_structure_refinement 'SHELXL97 (Sheldrick, 2008)'
_computing_structure_solution 'SHELXS97 (Sheldrick, 2008)'
_diffrn_ambient_temperature 110(2)
_diffrn_detector_area_resol_mean 16.0690
_diffrn_measured_fraction_theta_full 0.991
_diffrn_measured_fraction_theta_max 0.991
_diffrn_measurement_device_type 'Agilent Xcalibur (Sapphire3, Gemini)'
_diffrn_measurement_method '\w scans'
_diffrn_radiation_monochromator graphite
_diffrn_radiation_source 'fine-focus sealed tube'
_diffrn_radiation_type CuK\a
_diffrn_radiation_wavelength 1.54178
_diffrn_reflns_av_R_equivalents 0.0188
_diffrn_reflns_av_sigmaI/netI 0.0127
_diffrn_reflns_limit_h_max 9
_diffrn_reflns_limit_h_min -10
_diffrn_reflns_limit_k_max 23
_diffrn_reflns_limit_k_min -23
_diffrn_reflns_limit_l_max 11
_diffrn_reflns_limit_l_min -10
_diffrn_reflns_number 12262
_diffrn_reflns_theta_full 71.60
_diffrn_reflns_theta_max 71.60
_diffrn_reflns_theta_min 4.63
_exptl_absorpt_coefficient_mu 1.968
_exptl_absorpt_correction_T_max 1.00000
_exptl_absorpt_correction_T_min 0.55003
_exptl_absorpt_correction_type multi-scan
_exptl_absorpt_process_details '(CrysAlis PRO; Agilent, 2010)'
_exptl_crystal_colour colourless
_exptl_crystal_density_diffrn 1.307
_exptl_crystal_density_method 'not measured'
_exptl_crystal_description cube
_exptl_crystal_F_000 672
_exptl_crystal_size_max 0.60
_exptl_crystal_size_mid 0.50
_exptl_crystal_size_min 0.30
_refine_diff_density_max 0.392
_refine_diff_density_min -0.531
_refine_ls_extinction_method none
_refine_ls_goodness_of_fit_ref 1.046
_refine_ls_hydrogen_treatment constr
_refine_ls_matrix_type full
_refine_ls_number_parameters 190
_refine_ls_number_reflns 3093
_refine_ls_number_restraints 0
_refine_ls_restrained_S_all 1.046
_refine_ls_R_factor_all 0.0380
_refine_ls_R_factor_gt 0.0364
_refine_ls_shift/su_max 0.001
_refine_ls_shift/su_mean 0.000
_refine_ls_structure_factor_coef Fsqd
_refine_ls_weighting_details 'calc w=1/[\s^2^(Fo^2^)+(0.1200P)^2^] where P=(Fo^2^+2Fc^2^)/3'
_refine_ls_weighting_scheme calc
_refine_ls_wR_factor_gt 0.1349
_refine_ls_wR_factor_ref 0.1370
_reflns_number_gt 2923
_reflns_number_total 3093
_reflns_threshold_expression I>2\s(I)
_cod_data_source_file lh5544.cif
_cod_data_source_block I
_cod_original_sg_symbol_H-M 'P 21/c'
_cod_database_code 2236468
_cod_database_fobs_code 2236468

loop_
_symmetry_equiv_pos_as_xyz
'x, y, z'
'-x, y+1/2, -z+1/2'
'-x, -y, -z'
'x, -y-1/2, z-1/2'

loop_
_atom_site_type_symbol
_atom_site_label
_atom_site_fract_x
_atom_site_fract_y
_atom_site_fract_z
_atom_site_U_iso_or_equiv
_atom_site_adp_type
_atom_site_calc_flag
_atom_site_refinement_flags
_atom_site_occupancy
_atom_site_symmetry_multiplicity
S S 0.73233(4) 0.397097(16) 0.68939(3) 0.01934(17) Uani d . 1 1
O O1 1.13487(11) 0.21854(5) 0.76481(9) 0.0166(2) Uani d . 1 1
O O2 1.21653(11) 0.16902(5) 0.97808(10) 0.0159(2) Uani d . 1 1
O O3 1.39031(11) 0.39024(5) 0.96950(12) 0.0242(3) Uani d . 1 1
O O4 1.20097(10) 0.46673(5) 0.89321(11) 0.0185(2) Uani d . 1 1
N N1 0.65404(12) 0.27506(6) 0.81002(12) 0.0173(3) Uani d . 1 1
N N2 0.85617(12) 0.32536(6) 0.92269(12) 0.0154(3) Uani d . 1 1
N N3 1.18007(12) 0.28264(5) 0.96527(11) 0.0128(3) Uani d . 1 1
H H3A 1.2174 0.2816 1.0548 0.015 Uiso calc R 1 1
C C1 0.51211(16) 0.26296(8) 0.71401(16) 0.0257(3) Uani d . 1 1
H H1A 0.5002 0.2993 0.6417 0.039 Uiso calc R 1 1
H H1B 0.4240 0.2645 0.7656 0.039 Uiso calc R 1 1
H H1C 0.5167 0.2170 0.6701 0.039 Uiso calc R 1 1
C C2 0.74673(14) 0.33203(7) 0.80813(13) 0.0133(3) Uani d . 1 1
C C3 0.70687(16) 0.23359(8) 0.92408(16) 0.0237(3) Uani d . 1 1
H H3B 0.6621 0.1909 0.9484 0.028 Uiso calc R 1 1
C C4 0.83277(16) 0.26432(8) 0.99458(15) 0.0222(3) Uani d . 1 1
H H4A 0.8938 0.2476 1.0773 0.027 Uiso calc R 1 1
C C5 0.98306(14) 0.37429(7) 0.95850(14) 0.0150(3) Uani d . 1 1
H H5A 1.0054 0.3794 1.0613 0.018 Uiso calc R 1 1
H H5B 0.9531 0.4207 0.9180 0.018 Uiso calc R 1 1
C C6 1.12846(13) 0.34846(6) 0.90267(13) 0.0124(3) Uani d . 1 1
H H6A 1.1017 0.3412 0.7996 0.015 Uiso calc R 1 1
C C7 1.17322(13) 0.22218(6) 0.89111(13) 0.0117(3) Uani d . 1 1
C C8 1.21603(16) 0.09602(6) 0.92637(15) 0.0155(3) Uani d . 1 1
C C9 1.32792(18) 0.08866(7) 0.82123(18) 0.0255(4) Uani d . 1 1
H H9A 1.4312 0.1032 0.8646 0.038 Uiso calc R 1 1
H H9B 1.2938 0.1183 0.7399 0.038 Uiso calc R 1 1
H H9C 1.3309 0.0398 0.7914 0.038 Uiso calc R 1 1
C C10 1.27314(18) 0.05494(7) 1.05848(16) 0.0228(3) Uani d . 1 1
H H10A 1.1998 0.0602 1.1251 0.034 Uiso calc R 1 1
H H10B 1.3743 0.0728 1.1004 0.034 Uiso calc R 1 1
H H10C 1.2821 0.0054 1.0351 0.034 Uiso calc R 1 1
C C11 1.05181(16) 0.07481(7) 0.86891(15) 0.0215(3) Uani d . 1 1
H H11A 0.9859 0.0809 0.9415 0.032 Uiso calc R 1 1
H H11B 1.0502 0.0257 0.8399 0.032 Uiso calc R 1 1
H H11C 1.0135 0.1042 0.7882 0.032 Uiso calc R 1 1
C C12 1.25754(15) 0.40293(6) 0.92748(14) 0.0131(3) Uani d . 1 1
C C13 1.31275(16) 0.52315(7) 0.90481(17) 0.0236(3) Uani d . 1 1
H H13A 1.2600 0.5673 0.8774 0.035 Uiso calc R 1 1
H H13B 1.3897 0.5137 0.8432 0.035 Uiso calc R 1 1
H H13C 1.3641 0.5266 1.0017 0.035 Uiso calc R 1 1

loop_
_atom_site_aniso_label
_atom_site_aniso_U_11
_atom_site_aniso_U_22
_atom_site_aniso_U_33
_atom_site_aniso_U_12
_atom_site_aniso_U_13
_atom_site_aniso_U_23
S 0.0231(3) 0.0120(2) 0.0207(3) -0.00343(11) -0.00411(17) 0.00477(11)
O1 0.0231(5) 0.0148(5) 0.0116(5) -0.0038(3) 0.0021(4) -0.0014(3)
O2 0.0216(5) 0.0103(5) 0.0145(5) -0.0009(3) -0.0014(4) -0.0014(3)
O3 0.0128(5) 0.0217(5) 0.0364(6) -0.0026(4) -0.0020(4) 0.0038(4)
O4 0.0153(5) 0.0110(5) 0.0281(6) -0.0027(3) -0.0001(4) -0.0003(4)
N1 0.0109(5) 0.0163(6) 0.0243(6) -0.0033(4) 0.0010(4) 0.0038(4)
N2 0.0115(5) 0.0145(6) 0.0198(6) -0.0016(4) 0.0011(4) 0.0042(4)
N3 0.0147(5) 0.0121(5) 0.0108(5) 0.0002(4) -0.0008(4) -0.0005(4)
C1 0.0149(7) 0.0260(8) 0.0345(9) -0.0096(5) -0.0017(6) 0.0024(6)
C2 0.0113(6) 0.0110(6) 0.0178(7) 0.0000(4) 0.0031(5) -0.0004(4)
C3 0.0182(7) 0.0200(7) 0.0335(8) -0.0042(5) 0.0055(6) 0.0119(6)
C4 0.0175(7) 0.0226(7) 0.0264(8) -0.0010(5) 0.0031(5) 0.0125(6)
C5 0.0114(6) 0.0156(7) 0.0173(7) -0.0015(5) 0.0002(5) -0.0019(5)
C6 0.0116(6) 0.0129(6) 0.0122(6) -0.0015(4) -0.0002(5) -0.0007(5)
C7 0.0078(5) 0.0122(6) 0.0155(6) -0.0027(4) 0.0022(4) 0.0004(5)
C8 0.0208(7) 0.0078(6) 0.0179(7) -0.0042(5) 0.0028(6) -0.0017(5)
C9 0.0321(8) 0.0118(6) 0.0366(9) -0.0032(6) 0.0184(7) -0.0024(6)
C10 0.0297(7) 0.0129(6) 0.0242(7) -0.0019(5) -0.0014(6) 0.0028(5)
C11 0.0231(7) 0.0198(7) 0.0200(7) -0.0105(5) -0.0019(5) 0.0023(5)
C12 0.0139(6) 0.0127(6) 0.0126(6) -0.0018(4) 0.0010(5) -0.0008(4)
C13 0.0189(7) 0.0137(6) 0.0369(9) -0.0064(5) -0.0004(6) 0.0010(6)

loop_
_atom_type_symbol
_atom_type_description
_atom_type_scat_dispersion_real
_atom_type_scat_dispersion_imag
_atom_type_scat_source
C C 0.0181 0.0091 'International Tables Vol C Tables 4.2.6.8 and 6.1.1.4'
H H 0.0000 0.0000 'International Tables Vol C Tables 4.2.6.8 and 6.1.1.4'
N N 0.0311 0.0180 'International Tables Vol C Tables 4.2.6.8 and 6.1.1.4'
O O 0.0492 0.0322 'International Tables Vol C Tables 4.2.6.8 and 6.1.1.4'
S S 0.3331 0.5567 'International Tables Vol C Tables 4.2.6.8 and 6.1.1.4'

loop_
_geom_angle_atom_site_label_1
_geom_angle_atom_site_label_2
_geom_angle_atom_site_label_3
_geom_angle
C7 O2 C8 121.10(10)
C12 O4 C13 115.91(10)
C2 N1 C3 109.86(11)
C2 N1 C1 125.02(12)
C3 N1 C1 124.88(12)
C2 N2 C4 110.38(11)
C2 N2 C5 123.76(11)
C4 N2 C5 125.80(11)
C7 N3 C6 122.36(10)
C7 N3 H3A 118.8
C6 N3 H3A 118.8
N1 C1 H1A 109.5
N1 C1 H1B 109.5
H1A C1 H1B 109.5
N1 C1 H1C 109.5
H1A C1 H1C 109.5
H1B C1 H1C 109.5
N2 C2 N1 105.34(11)
N2 C2 S 126.68(10)
N1 C2 S 127.98(10)
C4 C3 N1 107.92(13)
C4 C3 H3B 126.0
N1 C3 H3B 126.0
C3 C4 N2 106.51(12)
C3 C4 H4A 126.7
N2 C4 H4A 126.7
N2 C5 C6 110.72(10)
N2 C5 H5A 109.5
C6 C5 H5A 109.5
N2 C5 H5B 109.5
C6 C5 H5B 109.5
H5A C5 H5B 108.1
N3 C6 C12 110.47(10)
N3 C6 C5 110.99(10)
C12 C6 C5 110.99(10)
N3 C6 H6A 108.1
C12 C6 H6A 108.1
C5 C6 H6A 108.1
O1 C7 O2 126.64(11)
O1 C7 N3 124.20(11)
O2 C7 N3 109.16(11)
O2 C8 C11 109.28(11)
O2 C8 C9 110.05(10)
C11 C8 C9 113.60(12)
O2 C8 C10 102.62(11)
C11 C8 C10 110.26(11)
C9 C8 C10 110.47(12)
C8 C9 H9A 109.5
C8 C9 H9B 109.5
H9A C9 H9B 109.5
C8 C9 H9C 109.5
H9A C9 H9C 109.5
H9B C9 H9C 109.5
C8 C10 H10A 109.5
C8 C10 H10B 109.5
H10A C10 H10B 109.5
C8 C10 H10C 109.5
H10A C10 H10C 109.5
H10B C10 H10C 109.5
C8 C11 H11A 109.5
C8 C11 H11B 109.5
H11A C11 H11B 109.5
C8 C11 H11C 109.5
H11A C11 H11C 109.5
H11B C11 H11C 109.5
O3 C12 O4 124.96(12)
O3 C12 C6 124.98(11)
O4 C12 C6 110.05(10)
O4 C13 H13A 109.5
O4 C13 H13B 109.5
H13A C13 H13B 109.5
O4 C13 H13C 109.5
H13A C13 H13C 109.5
H13B C13 H13C 109.5

loop_
_geom_bond_atom_site_label_1
_geom_bond_atom_site_label_2
_geom_bond_distance
S C2 1.6852(13)
O1 C7 1.2204(16)
O2 C7 1.3380(16)
O2 C8 1.4825(14)
O3 C12 1.1993(17)
O4 C12 1.3398(15)
O4 C13 1.4502(16)
N1 C2 1.3605(16)
N1 C3 1.3819(18)
N1 C1 1.4567(17)
N2 C2 1.3604(17)
N2 C4 1.3890(17)
N2 C5 1.4553(16)
N3 C7 1.3571(16)
N3 C6 1.4402(16)
N3 H3A 0.8800
C1 H1A 0.9800
C1 H1B 0.9800
C1 H1C 0.9800
C3 C4 1.344(2)
C3 H3B 0.9500
C4 H4A 0.9500
C5 C6 1.5370(16)
C5 H5A 0.9900
C5 H5B 0.9900
C6 C12 1.5301(16)
C6 H6A 1.0000
C8 C11 1.5193(18)
C8 C9 1.5199(19)
C8 C10 1.5204(19)
C9 H9A 0.9800
C9 H9B 0.9800
C9 H9C 0.9800
C10 H10A 0.9800
C10 H10B 0.9800
C10 H10C 0.9800
C11 H11A 0.9800
C11 H11B 0.9800
C11 H11C 0.9800
C13 H13A 0.9800
C13 H13B 0.9800
C13 H13C 0.9800

loop_
_geom_hbond_atom_site_label_D
_geom_hbond_atom_site_label_H
_geom_hbond_atom_site_label_A
_geom_hbond_site_symmetry_A
_geom_hbond_distance_DH
_geom_hbond_distance_HA
_geom_hbond_distance_DA
_geom_hbond_angle_DHA
N3 H3A O1 4_566 0.88 2.25 2.9819(14) 139.9
